data_4115245
loop_
_publ_author_name
'Kazuko Matsumoto'
'Yoshihiro Moriya'
'Hiroyasu Sugiyama'
'Md. Munkir Hossain'
'Yong-Shou Lin'

_publ_section_title
;
 Dehydration Reaction of Hydroxyl Substituted Alkenes and Alkynes on the
 Ru2S2 Complex
;
_journal_name_full 'Journal of the American Chemical Society'
_journal_page_first 13106
_journal_page_last 13113
_journal_paper_doi 10.1021/ja020660z
_journal_volume 124
_journal_year 2002
_chemical_formula_sum 'C31 H57 F9 N6 O22 P4 Ru2 S5'
_chemical_formula_weight 1523.15
_chemical_name_systematic
; 
 ? 
;
_space_group_IT_number 2
_symmetry_cell_setting triclinic
_symmetry_space_group_name_Hall '-P 1'
_symmetry_space_group_name_H-M 'P -1'
_atom_sites_solution_hydrogens geom
_atom_sites_solution_primary direct
_atom_sites_solution_secondary difmap
_audit_creation_method SHELXL-97
_cell_angle_alpha 83.4420(10)
_cell_angle_beta 87.3590(10)
_cell_angle_gamma 85.9030(10)
_cell_formula_units_Z 2
_cell_length_a 13.0023(8)
_cell_length_b 14.5983(9)
_cell_length_c 15.9613(10)
_cell_measurement_temperature 293(2)
_cell_volume 2999.9(3)
_computing_structure_refinement 'SHELXL-97 (Sheldrick, 1997)'
_computing_structure_solution 'SHELXS-97 (Sheldrick, 1990)'
_diffrn_ambient_temperature 293(2)
_diffrn_measured_fraction_theta_full 0.965
_diffrn_measured_fraction_theta_max 0.965
_diffrn_radiation_monochromator graphite
_diffrn_radiation_source 'fine-focus sealed tube'
_diffrn_radiation_type MoK\a
_diffrn_radiation_wavelength 0.71073
_diffrn_reflns_av_R_equivalents 0.0608
_diffrn_reflns_av_sigmaI/netI 0.1487
_diffrn_reflns_limit_h_max 16
_diffrn_reflns_limit_h_min -15
_diffrn_reflns_limit_k_max 16
_diffrn_reflns_limit_k_min -18
_diffrn_reflns_limit_l_max 19
_diffrn_reflns_limit_l_min -20
_diffrn_reflns_number 19521
_diffrn_reflns_theta_full 27.54
_diffrn_reflns_theta_max 27.54
_diffrn_reflns_theta_min 1.29
_exptl_absorpt_coefficient_mu 0.885
_exptl_crystal_density_diffrn 1.686
_exptl_crystal_F_000 1540
_refine_diff_density_max 3.419
_refine_diff_density_min -1.959
_refine_diff_density_rms 0.237
_refine_ls_extinction_method none
_refine_ls_goodness_of_fit_ref 1.001
_refine_ls_hydrogen_treatment mixed
_refine_ls_matrix_type full
_refine_ls_number_parameters 618
_refine_ls_number_reflns 13364
_refine_ls_number_restraints 6
_refine_ls_restrained_S_all 1.003
_refine_ls_R_factor_all 0.1675
_refine_ls_R_factor_gt 0.0994
_refine_ls_shift/su_max 0.058
_refine_ls_shift/su_mean 0.002
_refine_ls_structure_factor_coef Fsqd
_refine_ls_weighting_details 'calc w=1/[\s^2^(Fo^2^)+(0.1810P)^2^+0.0000P] where P=(Fo^2^+2Fc^2^)/3'
_refine_ls_weighting_scheme calc
_refine_ls_wR_factor_gt 0.2650
_refine_ls_wR_factor_ref 0.3120
_reflns_number_gt 7006
_reflns_number_total 13364
_reflns_threshold_expression >2sigma(I)
_cod_data_source_file ja020660z_07.cif
_cod_data_source_block complex8
_cod_database_code 4115245

loop_
_symmetry_equiv_pos_as_xyz
'x, y, z'
'-x, -y, -z'

loop_
_atom_site_label
_atom_site_type_symbol
_atom_site_fract_x
_atom_site_fract_y
_atom_site_fract_z
_atom_site_U_iso_or_equiv
_atom_site_adp_type
_atom_site_occupancy
_atom_site_symmetry_multiplicity
_atom_site_calc_flag
_atom_site_refinement_flags
Ru1 Ru 0.10196(6) 0.73173(5) 0.12791(5) 0.0200(2) Uani 1 1 d .
Ru2 Ru 0.39315(6) 0.76497(5) 0.37933(5) 0.0187(2) Uani 1 1 d .
S1 S 0.16088(19) 0.74988(17) 0.26401(16) 0.0218(5) Uani 1 1 d .
S2 S 0.31172(19) 0.78726(18) 0.24801(16) 0.0242(6) Uani 1 1 d .
P1 P -0.0304(2) 0.65427(19) 0.19018(17) 0.0232(6) Uani 1 1 d .
P2 P 0.2016(2) 0.60007(19) 0.12554(18) 0.0270(6) Uani 1 1 d .
P3 P 0.4920(2) 0.8783(2) 0.3279(2) 0.0338(8) Uani 1 1 d .
P4 P 0.5017(2) 0.65427(19) 0.33349(17) 0.0239(6) Uani 1 1 d .
N1 N 0.0519(7) 0.7244(6) 0.0095(6) 0.028(2) Uani 1 1 d .
N2 N 0.2222(7) 0.8088(6) 0.0670(6) 0.029(2) Uani 1 1 d .
N3 N 0.0113(7) 0.8601(6) 0.1184(6) 0.029(2) Uani 1 1 d .
N4 N 0.4632(7) 0.7585(6) 0.4941(6) 0.026(2) Uani 1 1 d .
N5 N 0.2912(6) 0.6661(6) 0.4351(5) 0.0227(19) Uani 1 1 d .
N6 N 0.2842(7) 0.8590(6) 0.4327(6) 0.032(2) Uani 1 1 d .
O1 O -0.0254(7) 0.9314(6) 0.3646(6) 0.044(2) Uani 1 1 d .
O2 O -0.1018(6) 0.6230(5) 0.1225(5) 0.0332(19) Uani 1 1 d .
O3 O -0.0083(6) 0.5604(5) 0.2489(5) 0.0335(18) Uani 1 1 d .
O4 O -0.1069(6) 0.7055(5) 0.2539(5) 0.0341(18) Uani 1 1 d .
O5 O 0.2267(6) 0.5511(5) 0.2155(5) 0.0343(19) Uani 1 1 d .
O6 O 0.1573(9) 0.5256(6) 0.0727(7) 0.064(3) Uani 1 1 d .
O7 O 0.3133(6) 0.6064(5) 0.0826(5) 0.0314(17) Uani 1 1 d .
O8 O 0.4466(7) 0.9823(5) 0.3335(6) 0.051(3) Uani 1 1 d .
O9 O 0.5255(6) 0.8767(6) 0.2321(6) 0.048(2) Uani 1 1 d .
O10 O 0.5954(7) 0.8810(6) 0.3743(7) 0.058(3) Uani 1 1 d .
O11 O 0.4859(6) 0.5612(5) 0.3932(5) 0.0317(18) Uani 1 1 d .
O12 O 0.4930(6) 0.6206(6) 0.2429(5) 0.0363(19) Uani 1 1 d .
O13 O 0.6243(6) 0.6641(6) 0.3296(5) 0.0351(19) Uani 1 1 d .
C1 C 0.0923(8) 0.8488(7) 0.2960(7) 0.027(2) Uani 1 1 d .
C2 C 0.1015(9) 0.9457(7) 0.2654(8) 0.033(3) Uani 1 1 d .
H4 H 0.1489 0.9702 0.2251 0.039 Uiso 1 1 calc R
C3 C 0.0282(10) 0.9918(9) 0.3071(8) 0.041(3) Uani 1 1 d .
H3 H 0.0144 1.0555 0.2991 0.050 Uiso 1 1 calc R
C4 C 0.0152(9) 0.8463(8) 0.3554(7) 0.033(3) Uani 1 1 d .
H2 H -0.0067 0.7926 0.3858 0.039 Uiso 1 1 calc R
C5 C -0.1889(12) 0.5682(12) 0.1486(12) 0.081(6) Uani 1 1 d .
H5A H -0.1651 0.5045 0.1607 0.121 Uiso 1 1 calc R
H5B H -0.2370 0.5742 0.1041 0.121 Uiso 1 1 calc R
H5C H -0.2224 0.5896 0.1983 0.121 Uiso 1 1 calc R
C6 C 0.0233(10) 0.5543(8) 0.3335(8) 0.041(3) Uani 1 1 d .
H6A H 0.0912 0.5759 0.3341 0.061 Uiso 1 1 calc R
H6B H 0.0240 0.4911 0.3582 0.061 Uiso 1 1 calc R
H6C H -0.0242 0.5916 0.3653 0.061 Uiso 1 1 calc R
C7 C -0.1789(9) 0.7841(8) 0.2247(9) 0.045(3) Uani 1 1 d .
H7A H -0.1578 0.8394 0.2442 0.068 Uiso 1 1 calc R
H7B H -0.2473 0.7725 0.2467 0.068 Uiso 1 1 calc R
H7C H -0.1785 0.7915 0.1641 0.068 Uiso 1 1 calc R
C8 C 0.3064(10) 0.4759(11) 0.2324(10) 0.062(4) Uani 1 1 d .
H8A H 0.2838 0.4201 0.2148 0.094 Uiso 1 1 calc R
H8B H 0.3185 0.4666 0.2918 0.094 Uiso 1 1 calc R
H8C H 0.3691 0.4916 0.2018 0.094 Uiso 1 1 calc R
C9A C 0.075(2) 0.478(2) 0.071(3) 0.084(13) Uani 0.50 1 d P
C9B C 0.181(2) 0.4379(17) 0.0777(19) 0.052(8) Uani 0.50 1 d P
C10 C 0.3289(11) 0.6237(11) -0.0081(8) 0.056(4) Uani 1 1 d .
H10A H 0.3133 0.5701 -0.0337 0.084 Uiso 1 1 calc R
H10B H 0.3994 0.6368 -0.0216 0.084 Uiso 1 1 calc R
H10C H 0.2843 0.6756 -0.0293 0.084 Uiso 1 1 calc R
C11 C 0.3584(12) 1.0214(8) 0.2844(11) 0.071(6) Uani 1 1 d .
H11A H 0.3575 0.9921 0.2336 0.106 Uiso 1 1 calc R
H11B H 0.3642 1.0866 0.2702 0.106 Uiso 1 1 calc R
H11C H 0.2957 1.0112 0.3172 0.106 Uiso 1 1 calc R
C12 C 0.5839(13) 0.9469(11) 0.1824(12) 0.084(6) Uani 1 1 d .
H12A H 0.5579 1.0071 0.1954 0.127 Uiso 1 1 calc R
H12B H 0.5768 0.9425 0.1235 0.127 Uiso 1 1 calc R
H12C H 0.6554 0.9373 0.1957 0.127 Uiso 1 1 calc R
C13 C 0.647(2) 0.9515(13) 0.398(3) 0.29(3) Uani 1 1 d .
H13A H 0.7190 0.9318 0.4035 0.432 Uiso 1 1 calc R
H13B H 0.6190 0.9679 0.4514 0.432 Uiso 1 1 calc R
H13C H 0.6404 1.0041 0.3564 0.432 Uiso 1 1 calc R
C14 C 0.5445(11) 0.4749(8) 0.3788(9) 0.050(4) Uani 1 1 d .
H14A H 0.6103 0.4884 0.3523 0.074 Uiso 1 1 calc R
H14B H 0.5071 0.4418 0.3428 0.074 Uiso 1 1 calc R
H14C H 0.5545 0.4378 0.4318 0.074 Uiso 1 1 calc R
C15 C 0.5246(10) 0.6697(11) 0.1659(8) 0.053(4) Uani 1 1 d .
H15A H 0.4649 0.6927 0.1348 0.080 Uiso 1 1 calc R
H15B H 0.5673 0.6292 0.1336 0.080 Uiso 1 1 calc R
H15C H 0.5629 0.7205 0.1771 0.080 Uiso 1 1 calc R
C16 C 0.6775(8) 0.6675(9) 0.4057(7) 0.038(3) Uani 1 1 d .
H16A H 0.6627 0.7268 0.4257 0.058 Uiso 1 1 calc R
H16B H 0.7505 0.6579 0.3947 0.058 Uiso 1 1 calc R
H16C H 0.6552 0.6200 0.4479 0.058 Uiso 1 1 calc R
C17 C 0.0251(9) 0.7333(10) -0.0588(8) 0.042(3) Uani 1 1 d .
C18 C -0.0100(11) 0.7453(13) -0.1443(8) 0.069(5) Uani 1 1 d .
H18A H -0.0708 0.7868 -0.1475 0.104 Uiso 1 1 calc R
H18B H -0.0258 0.6866 -0.1603 0.104 Uiso 1 1 calc R
H18C H 0.0432 0.7705 -0.1819 0.104 Uiso 1 1 calc R
C19 C 0.2902(9) 0.8431(9) 0.0382(8) 0.039(3) Uani 1 1 d .
C20 C 0.3827(11) 0.8872(13) -0.0005(11) 0.085(7) Uani 1 1 d .
H20A H 0.4435 0.8493 0.0157 0.128 Uiso 1 1 calc R
H20B H 0.3857 0.9470 0.0185 0.128 Uiso 1 1 calc R
H20C H 0.3788 0.8939 -0.0608 0.128 Uiso 1 1 calc R
C21 C -0.0359(10) 0.9269(9) 0.1064(8) 0.040(3) Uani 1 1 d .
C22 C -0.0978(13) 1.0139(10) 0.0958(11) 0.071(5) Uani 1 1 d .
H22A H -0.1608 1.0051 0.0696 0.107 Uiso 1 1 calc R
H22B H -0.0601 1.0589 0.0608 0.107 Uiso 1 1 calc R
H22C H -0.1135 1.0352 0.1499 0.107 Uiso 1 1 calc R
C23 C 0.5046(8) 0.7638(8) 0.5545(7) 0.030(2) Uani 1 1 d .
C24 C 0.5557(11) 0.7731(11) 0.6334(8) 0.056(4) Uani 1 1 d .
H24A H 0.6084 0.8162 0.6221 0.085 Uiso 1 1 calc R
H24B H 0.5862 0.7140 0.6556 0.085 Uiso 1 1 calc R
H24C H 0.5056 0.7952 0.6738 0.085 Uiso 1 1 calc R
C25 C 0.2358(8) 0.6185(7) 0.4714(6) 0.025(2) Uani 1 1 d .
C26 C 0.1635(8) 0.5576(8) 0.5174(8) 0.039(3) Uani 1 1 d .
H26A H 0.0945 0.5778 0.5017 0.059 Uiso 1 1 calc R
H26B H 0.1693 0.5594 0.5769 0.059 Uiso 1 1 calc R
H26C H 0.1791 0.4956 0.5039 0.059 Uiso 1 1 calc R
C27 C 0.2263(10) 0.9031(8) 0.4670(8) 0.037(3) Uani 1 1 d .
C28 C 0.1506(9) 0.9569(9) 0.5144(9) 0.046(3) Uani 1 1 d .
H28A H 0.0828 0.9497 0.4957 0.069 Uiso 1 1 calc R
H28B H 0.1650 1.0209 0.5054 0.069 Uiso 1 1 calc R
H28C H 0.1540 0.9355 0.5734 0.069 Uiso 1 1 calc R
C29 C 0.9201(15) 0.7398(13) 0.6423(12) 0.078(5) Uiso 1 1 d .
F1 F 0.8574(10) 0.7868(8) 0.6915(8) 0.112(4) Uiso 1 1 d .
F2 F 0.9596(9) 0.6645(8) 0.6831(7) 0.098(3) Uiso 1 1 d .
F3 F 0.9928(10) 0.7920(8) 0.6203(8) 0.113(4) Uiso 1 1 d .
O14 O 0.9300(8) 0.6706(6) 0.4991(6) 0.058(3) Uiso 1 1 d .
O15 O 0.7752(8) 0.6540(7) 0.5852(6) 0.058(3) Uiso 1 1 d .
O16 O 0.8124(7) 0.8035(6) 0.5140(6) 0.048(2) Uiso 1 1 d .
S3 S 0.8529(2) 0.71505(19) 0.55061(18) 0.0304(6) Uiso 1 1 d .
C30 C 0.2787(13) 0.7055(11) 0.7363(10) 0.061(4) Uiso 1 1 d .
F4 F 0.1933(10) 0.6602(9) 0.7560(8) 0.117(4) Uiso 1 1 d .
F5 F 0.3557(9) 0.6550(7) 0.7718(7) 0.096(3) Uiso 1 1 d .
F6 F 0.2941(9) 0.7001(8) 0.6567(8) 0.107(4) Uiso 1 1 d .
O17 O 0.2418(11) 0.8024(9) 0.8522(9) 0.101(4) Uiso 1 1 d .
O18 O 0.3594(12) 0.8516(10) 0.7394(10) 0.113(5) Uiso 1 1 d .
O19 O 0.1759(8) 0.8613(7) 0.7217(6) 0.058(3) Uiso 1 1 d .
S4 S 0.2657(3) 0.8201(2) 0.7626(2) 0.0394(7) Uiso 1 1 d .
C31 C 0.622(2) 0.7604(19) 0.8976(15) 0.128(9) Uiso 1 1 d D
F7 F 0.614(2) 0.7234(17) 0.9731(18) 0.252(11) Uiso 1 1 d D
F8 F 0.6804(14) 0.7500(12) 0.8367(13) 0.172(7) Uiso 1 1 d D
F9 F 0.567(3) 0.834(2) 0.872(2) 0.368(19) Uiso 1 1 d D
O20 O 0.7748(12) 0.9027(10) 0.8805(9) 0.113(5) Uiso 1 1 d D
O21 O 0.673(2) 0.866(2) 1.0288(15) 0.297(16) Uiso 1 1 d D
O22 O 0.764(2) 0.7623(15) 0.974(2) 0.271(14) Uiso 1 1 d D
S5 S 0.7241(5) 0.8588(4) 0.9498(4) 0.1021(18) Uiso 1 1 d D

loop_
_atom_site_aniso_label
_atom_site_aniso_U_11
_atom_site_aniso_U_22
_atom_site_aniso_U_33
_atom_site_aniso_U_23
_atom_site_aniso_U_13
_atom_site_aniso_U_12
Ru1 0.0135(4) 0.0266(4) 0.0197(4) 0.0013(3) -0.0041(3) -0.0041(3)
Ru2 0.0117(4) 0.0203(4) 0.0240(4) 0.0006(3) -0.0055(3) -0.0030(3)
S1 0.0154(12) 0.0294(13) 0.0209(13) 0.0010(10) -0.0053(10) -0.0061(10)
S2 0.0156(12) 0.0315(14) 0.0251(13) 0.0050(10) -0.0076(10) -0.0066(10)
P1 0.0146(13) 0.0284(14) 0.0272(14) -0.0020(11) -0.0028(11) -0.0063(11)
P2 0.0205(14) 0.0317(15) 0.0292(15) -0.0016(11) -0.0051(11) -0.0037(11)
P3 0.0224(15) 0.0269(15) 0.051(2) 0.0118(13) -0.0170(14) -0.0126(12)
P4 0.0156(13) 0.0340(15) 0.0222(14) -0.0036(11) -0.0037(10) 0.0017(11)
N1 0.017(5) 0.036(5) 0.032(5) -0.005(4) -0.001(4) -0.005(4)
N2 0.022(5) 0.032(5) 0.028(5) 0.016(4) -0.001(4) -0.003(4)
N3 0.028(5) 0.031(5) 0.028(5) 0.001(4) -0.012(4) -0.003(4)
N4 0.023(5) 0.027(5) 0.029(5) -0.004(4) -0.007(4) 0.001(4)
N5 0.014(4) 0.028(5) 0.026(5) 0.004(4) -0.004(4) -0.006(4)
N6 0.029(5) 0.027(5) 0.042(6) -0.011(4) -0.010(4) 0.002(4)
O1 0.045(6) 0.042(5) 0.047(5) -0.015(4) 0.000(4) 0.006(4)
O2 0.032(5) 0.039(4) 0.032(4) -0.003(3) -0.009(3) -0.017(4)
O3 0.034(5) 0.026(4) 0.040(5) 0.002(3) -0.007(4) -0.002(3)
O4 0.030(4) 0.036(4) 0.035(5) -0.002(3) 0.003(4) -0.001(4)
O5 0.021(4) 0.049(5) 0.029(4) 0.003(3) -0.001(3) 0.010(3)
O6 0.086(8) 0.045(6) 0.068(7) -0.009(5) -0.034(6) -0.020(5)
O7 0.031(4) 0.034(4) 0.029(4) -0.008(3) 0.002(3) 0.002(3)
O8 0.052(6) 0.018(4) 0.086(7) 0.011(4) -0.041(5) -0.013(4)
O9 0.035(5) 0.048(5) 0.055(6) 0.026(4) 0.002(4) -0.018(4)
O10 0.034(5) 0.048(5) 0.090(8) 0.022(5) -0.039(5) -0.021(4)
O11 0.035(5) 0.025(4) 0.034(4) 0.000(3) -0.008(4) 0.005(3)
O12 0.021(4) 0.064(6) 0.026(4) -0.016(4) -0.006(3) 0.006(4)
O13 0.017(4) 0.057(5) 0.030(4) -0.002(4) -0.006(3) 0.004(4)
C1 0.029(6) 0.023(5) 0.027(6) 0.002(4) -0.009(5) -0.003(4)
C2 0.029(6) 0.028(6) 0.042(7) -0.007(5) -0.003(5) -0.009(5)
C3 0.042(8) 0.035(7) 0.049(8) -0.008(6) -0.017(6) 0.003(6)
C4 0.028(6) 0.033(6) 0.038(7) -0.006(5) -0.002(5) -0.003(5)
C5 0.048(10) 0.107(14) 0.096(14) -0.011(10) -0.001(9) -0.063(10)
C6 0.044(8) 0.031(6) 0.045(8) 0.009(5) -0.011(6) -0.003(5)
C7 0.023(7) 0.043(7) 0.065(9) 0.002(6) 0.006(6) 0.008(5)
C8 0.025(7) 0.084(11) 0.067(10) 0.025(8) -0.005(7) 0.022(7)
C9A 0.044(19) 0.10(3) 0.13(3) -0.09(2) 0.010(19) -0.032(18)
C9B 0.052(18) 0.035(14) 0.08(2) -0.033(13) -0.030(15) 0.016(12)
C10 0.046(9) 0.082(11) 0.043(8) -0.021(7) 0.013(7) -0.012(8)
C11 0.073(11) 0.019(6) 0.123(15) 0.003(7) -0.063(11) 0.000(7)
C12 0.058(11) 0.058(10) 0.125(17) 0.035(10) 0.029(10) -0.017(8)
C13 0.26(4) 0.040(11) 0.58(7) 0.01(2) -0.37(5) -0.015(16)
C14 0.059(9) 0.028(6) 0.062(9) -0.005(6) -0.020(7) 0.011(6)
C15 0.024(7) 0.109(12) 0.028(7) -0.007(7) 0.009(5) -0.018(7)
C16 0.011(5) 0.065(8) 0.038(7) 0.003(6) -0.013(5) -0.002(5)
C17 0.023(6) 0.071(9) 0.035(7) -0.010(6) 0.000(5) -0.013(6)
C18 0.032(8) 0.148(16) 0.026(7) 0.013(8) -0.009(6) -0.025(9)
C19 0.025(6) 0.052(7) 0.037(7) 0.017(6) -0.007(5) -0.014(6)
C20 0.027(8) 0.132(15) 0.083(12) 0.066(11) -0.014(8) -0.028(9)
C21 0.035(7) 0.043(7) 0.037(7) 0.009(5) 0.004(5) 0.002(6)
C22 0.073(12) 0.054(9) 0.080(12) 0.003(8) -0.023(10) 0.036(8)
C23 0.022(6) 0.042(6) 0.028(6) -0.013(5) -0.005(5) 0.002(5)
C24 0.045(9) 0.097(12) 0.034(7) -0.030(7) -0.022(6) -0.005(8)
C25 0.015(5) 0.034(6) 0.024(5) 0.002(4) -0.004(4) 0.000(4)
C26 0.019(6) 0.042(7) 0.053(8) 0.010(6) 0.000(5) -0.009(5)
C27 0.033(7) 0.035(7) 0.045(8) -0.011(5) -0.022(6) 0.007(5)
C28 0.029(7) 0.062(9) 0.050(8) -0.026(7) -0.006(6) 0.015(6)

loop_
_atom_type_symbol
_atom_type_description
_atom_type_scat_dispersion_real
_atom_type_scat_dispersion_imag
_atom_type_scat_source
C C 0.0033 0.0016 'International Tables Vol C Tables 4.2.6.8 and 6.1.1.4'
H H 0.0000 0.0000 'International Tables Vol C Tables 4.2.6.8 and 6.1.1.4'
N N 0.0061 0.0033 'International Tables Vol C Tables 4.2.6.8 and 6.1.1.4'
O O 0.0106 0.0060 'International Tables Vol C Tables 4.2.6.8 and 6.1.1.4'
F F 0.0171 0.0103 'International Tables Vol C Tables 4.2.6.8 and 6.1.1.4'
P P 0.1023 0.0942 'International Tables Vol C Tables 4.2.6.8 and 6.1.1.4'
S S 0.1246 0.1234 'International Tables Vol C Tables 4.2.6.8 and 6.1.1.4'
Ru Ru -1.2594 0.8363 'International Tables Vol C Tables 4.2.6.8 and 6.1.1.4'

loop_
_geom_angle_atom_site_label_1
_geom_angle_atom_site_label_2
_geom_angle_atom_site_label_3
_geom_angle
N1 Ru1 N2 86.1(3)
N1 Ru1 N3 83.7(3)
N2 Ru1 N3 85.7(3)
N1 Ru1 P2 92.3(3)
N2 Ru1 P2 90.8(3)
N3 Ru1 P2 174.8(3)
N1 Ru1 P1 92.7(2)
N2 Ru1 P1 177.7(2)
N3 Ru1 P1 92.2(3)
P2 Ru1 P1 91.29(10)
N1 Ru1 S1 176.6(2)
N2 Ru1 S1 91.7(3)
N3 Ru1 S1 93.6(2)
P2 Ru1 S1 90.32(10)
P1 Ru1 S1 89.37(9)
N4 Ru2 N6 84.3(3)
N4 Ru2 N5 88.8(3)
N6 Ru2 N5 82.8(3)
N4 Ru2 P3 89.6(2)
N6 Ru2 P3 91.9(3)
N5 Ru2 P3 174.6(3)
N4 Ru2 P4 93.2(3)
N6 Ru2 P4 173.9(3)
N5 Ru2 P4 91.5(2)
P3 Ru2 P4 93.74(12)
N4 Ru2 S2 174.8(2)
N6 Ru2 S2 92.0(3)
N5 Ru2 S2 94.4(2)
P3 Ru2 S2 86.81(10)
P4 Ru2 S2 90.78(10)
C1 S1 S2 103.9(4)
C1 S1 Ru1 106.3(3)
S2 S1 Ru1 107.37(13)
S1 S2 Ru2 109.98(13)
O2 P1 O3 101.7(4)
O2 P1 O4 105.4(4)
O3 P1 O4 98.0(4)
O2 P1 Ru1 111.4(3)
O3 P1 Ru1 120.1(3)
O4 P1 Ru1 118.0(3)
O5 P2 O7 101.4(4)
O5 P2 O6 108.1(5)
O7 P2 O6 99.9(5)
O5 P2 Ru1 113.6(3)
O7 P2 Ru1 117.7(3)
O6 P2 Ru1 114.6(4)
O10 P3 O9 105.0(6)
O10 P3 O8 99.3(5)
O9 P3 O8 103.9(5)
O10 P3 Ru2 115.0(3)
O9 P3 Ru2 114.2(3)
O8 P3 Ru2 117.7(4)
O11 P4 O12 101.2(4)
O11 P4 O13 104.6(4)
O12 P4 O13 97.7(4)
O11 P4 Ru2 108.1(3)
O12 P4 Ru2 121.8(3)
O13 P4 Ru2 120.7(3)
C17 N1 Ru1 170.5(10)
C19 N2 Ru1 174.1(9)
C21 N3 Ru1 174.2(10)
C23 N4 Ru2 173.0(9)
C25 N5 Ru2 173.2(9)
C27 N6 Ru2 173.8(10)
C4 O1 C3 106.6(10)
C5 O2 P1 120.7(9)
C6 O3 P1 124.6(7)
C7 O4 P1 122.1(7)
C8 O5 P2 124.6(8)
C9B O6 C9A 68(2)
C9B O6 P2 128.1(13)
C9A O6 P2 139.6(17)
C10 O7 P2 121.6(8)
C11 O8 P3 121.1(8)
C12 O9 P3 124.7(10)
C13 O10 P3 133.1(10)
C14 O11 P4 121.6(8)
C15 O12 P4 125.1(8)
C16 O13 P4 120.1(7)
C4 C1 C2 106.4(10)
C4 C1 S1 123.8(8)
C2 C1 S1 129.8(9)
C3 C2 C1 105.6(11)
C2 C3 O1 110.6(11)
O1 C4 C1 110.8(10)
O6 C9A C9B 54.8(16)
O6 C9B C9A 57.0(16)
N1 C17 C18 179.1(16)
N2 C19 C20 178.7(16)
N3 C21 C22 176.8(14)
N4 C23 C24 178.1(13)
N5 C25 C26 179.3(11)
N6 C27 C28 177.4(15)
F3 C29 F2 107.9(17)
F3 C29 F1 105.0(16)
F2 C29 F1 111.5(17)
F3 C29 S3 110.9(14)
F2 C29 S3 111.2(13)
F1 C29 S3 110.2(14)
O16 S3 O14 114.6(6)
O16 S3 O15 114.2(6)
O14 S3 O15 112.7(6)
O16 S3 C29 104.4(7)
O14 S3 C29 105.2(8)
O15 S3 C29 104.3(7)
F6 C30 F5 104.7(15)
F6 C30 F4 103.8(14)
F5 C30 F4 107.1(13)
F6 C30 S4 113.6(12)
F5 C30 S4 114.2(12)
F4 C30 S4 112.5(13)
O18 S4 O19 120.0(8)
O18 S4 O17 117.0(9)
O19 S4 O17 108.9(8)
O18 S4 C30 102.7(9)
O19 S4 C30 105.4(7)
O17 S4 C30 99.7(8)
F8 C31 F7 136(3)
F8 C31 F9 103(3)
F7 C31 F9 121(3)
F8 C31 S5 93.2(19)
F7 C31 S5 85(2)
F9 C31 S5 85(2)
O20 S5 O21 147.5(17)
O20 S5 O22 114.3(16)
O21 S5 O22 93.1(18)
O20 S5 C31 105.6(10)
O21 S5 C31 99.6(16)
O22 S5 C31 70.8(14)

loop_
_geom_bond_atom_site_label_1
_geom_bond_atom_site_label_2
_geom_bond_distance
Ru1 N1 2.044(9)
Ru1 N2 2.126(8)
Ru1 N3 2.136(9)
Ru1 P2 2.243(3)
Ru1 P1 2.257(3)
Ru1 S1 2.385(3)
Ru2 N4 2.073(8)
Ru2 N6 2.120(10)
Ru2 N5 2.122(8)
Ru2 P3 2.227(3)
Ru2 P4 2.233(3)
Ru2 S2 2.371(3)
S1 C1 1.756(11)
S1 S2 2.070(3)
P1 O2 1.582(7)
P1 O3 1.585(7)
P1 O4 1.599(8)
P2 O5 1.566(8)
P2 O7 1.581(8)
P2 O6 1.603(9)
P3 O10 1.570(8)
P3 O9 1.572(10)
P3 O8 1.600(9)
P4 O11 1.588(7)
P4 O12 1.590(8)
P4 O13 1.609(8)
N1 C17 1.150(14)
N2 C19 1.103(13)
N3 C21 1.117(14)
N4 C23 1.138(13)
N5 C25 1.130(12)
N6 C27 1.120(15)
O1 C4 1.336(13)
O1 C3 1.395(15)
O2 C5 1.451(14)
O3 C6 1.420(13)
O4 C7 1.475(13)
O5 C8 1.466(14)
O6 C9B 1.29(2)
O6 C9A 1.32(3)
O7 C10 1.450(15)
O8 C11 1.464(14)
O9 C12 1.457(14)
O10 C13 1.368(19)
O11 C14 1.461(14)
O12 C15 1.409(14)
O13 C16 1.433(12)
C1 C4 1.347(16)
C1 C2 1.453(14)
C2 C3 1.325(17)
C9A C9B 1.47(4)
C17 C18 1.447(17)
C19 C20 1.481(16)
C21 C22 1.451(17)
C23 C24 1.474(14)
C25 C26 1.456(14)
C27 C28 1.454(17)
C29 F3 1.27(2)
C29 F2 1.298(19)
C29 F1 1.32(2)
C29 S3 1.822(19)
O14 S3 1.433(11)
O15 S3 1.443(10)
O16 S3 1.429(9)
C30 F6 1.288(18)
C30 F5 1.311(18)
C30 F4 1.340(18)
C30 S4 1.765(16)
O17 S4 1.447(15)
O18 S4 1.353(15)
O19 S4 1.426(10)
C31 F8 1.223(17)
C31 F7 1.265(17)
C31 F9 1.287(19)
C31 S5 2.27(3)
O20 S5 1.378(13)
O21 S5 1.409(19)
O22 S5 1.484(18)

loop_
_geom_torsion_atom_site_label_1
_geom_torsion_atom_site_label_2
_geom_torsion_atom_site_label_3
_geom_torsion_atom_site_label_4
_geom_torsion
N1 Ru1 S1 C1 43(4)
N2 Ru1 S1 C1 92.6(4)
N3 Ru1 S1 C1 6.8(4)
P2 Ru1 S1 C1 -176.7(4)
P1 Ru1 S1 C1 -85.4(4)
N1 Ru1 S1 S2 -68(4)
N2 Ru1 S1 S2 -18.2(3)
N3 Ru1 S1 S2 -104.0(3)
P2 Ru1 S1 S2 72.59(15)
P1 Ru1 S1 S2 163.87(15)
C1 S1 S2 Ru2 84.1(4)
Ru1 S1 S2 Ru2 -163.62(10)
N4 Ru2 S2 S1 -106(3)
N6 Ru2 S2 S1 -60.1(3)
N5 Ru2 S2 S1 22.9(3)
P3 Ru2 S2 S1 -151.83(17)
P4 Ru2 S2 S1 114.46(15)
N1 Ru1 P1 O2 2.5(4)
N2 Ru1 P1 O2 62(7)
N3 Ru1 P1 O2 86.2(4)
P2 Ru1 P1 O2 -89.9(4)
S1 Ru1 P1 O2 179.8(4)
N1 Ru1 P1 O3 121.0(4)
N2 Ru1 P1 O3 -180(100)
N3 Ru1 P1 O3 -155.2(4)
P2 Ru1 P1 O3 28.6(4)
S1 Ru1 P1 O3 -61.7(4)
N1 Ru1 P1 O4 -119.7(4)
N2 Ru1 P1 O4 -61(7)
N3 Ru1 P1 O4 -35.9(4)
P2 Ru1 P1 O4 148.0(3)
S1 Ru1 P1 O4 57.7(3)
N1 Ru1 P2 O5 -157.2(4)
N2 Ru1 P2 O5 116.7(4)
N3 Ru1 P2 O5 164(3)
P1 Ru1 P2 O5 -64.4(3)
S1 Ru1 P2 O5 25.0(3)
N1 Ru1 P2 O7 84.6(4)
N2 Ru1 P2 O7 -1.5(4)
N3 Ru1 P2 O7 45(3)
P1 Ru1 P2 O7 177.4(3)
S1 Ru1 P2 O7 -93.2(3)
N1 Ru1 P2 O6 -32.3(5)
N2 Ru1 P2 O6 -118.4(5)
N3 Ru1 P2 O6 -72(3)
P1 Ru1 P2 O6 60.5(5)
S1 Ru1 P2 O6 149.8(5)
N4 Ru2 P3 O10 23.5(6)
N6 Ru2 P3 O10 107.8(6)
N5 Ru2 P3 O10 96(2)
P4 Ru2 P3 O10 -69.7(5)
S2 Ru2 P3 O10 -160.3(5)
N4 Ru2 P3 O9 144.9(5)
N6 Ru2 P3 O9 -130.8(5)
N5 Ru2 P3 O9 -142(2)
P4 Ru2 P3 O9 51.7(4)
S2 Ru2 P3 O9 -38.9(4)
N4 Ru2 P3 O8 -93.0(5)
N6 Ru2 P3 O8 -8.7(5)
N5 Ru2 P3 O8 -20(2)
P4 Ru2 P3 O8 173.8(4)
S2 Ru2 P3 O8 83.2(4)
N4 Ru2 P4 O11 63.7(4)
N6 Ru2 P4 O11 -3(2)
N5 Ru2 P4 O11 -25.3(4)
P3 Ru2 P4 O11 153.4(3)
S2 Ru2 P4 O11 -119.7(3)
N4 Ru2 P4 O12 179.9(4)
N6 Ru2 P4 O12 114(2)
N5 Ru2 P4 O12 91.0(4)
P3 Ru2 P4 O12 -90.3(4)
S2 Ru2 P4 O12 -3.4(4)
N4 Ru2 P4 O13 -56.5(4)
N6 Ru2 P4 O13 -123(2)
N5 Ru2 P4 O13 -145.4(4)
P3 Ru2 P4 O13 33.3(4)
S2 Ru2 P4 O13 120.1(3)
N2 Ru1 N1 C17 -49(6)
N3 Ru1 N1 C17 37(6)
P2 Ru1 N1 C17 -139(6)
P1 Ru1 N1 C17 129(6)
S1 Ru1 N1 C17 1(9)
N1 Ru1 N2 C19 -119(11)
N3 Ru1 N2 C19 157(11)
P2 Ru1 N2 C19 -26(11)
P1 Ru1 N2 C19 -178(100)
S1 Ru1 N2 C19 64(11)
N1 Ru1 N3 C21 -18(9)
N2 Ru1 N3 C21 69(9)
P2 Ru1 N3 C21 22(11)
P1 Ru1 N3 C21 -110(9)
S1 Ru1 N3 C21 160(9)
N6 Ru2 N4 C23 -72(8)
N5 Ru2 N4 C23 -155(8)
P3 Ru2 N4 C23 20(8)
P4 Ru2 N4 C23 113(8)
S2 Ru2 N4 C23 -26(10)
N4 Ru2 N5 C25 45(7)
N6 Ru2 N5 C25 -39(7)
P3 Ru2 N5 C25 -28(8)
P4 Ru2 N5 C25 138(7)
S2 Ru2 N5 C25 -131(7)
N4 Ru2 N6 C27 -48(9)
N5 Ru2 N6 C27 41(9)
P3 Ru2 N6 C27 -138(9)
P4 Ru2 N6 C27 19(11)
S2 Ru2 N6 C27 136(9)
O3 P1 O2 C5 47.9(12)
O4 P1 O2 C5 -53.9(11)
Ru1 P1 O2 C5 177.0(10)
O2 P1 O3 C6 -158.5(9)
O4 P1 O3 C6 -50.8(10)
Ru1 P1 O3 C6 78.1(10)
O2 P1 O4 C7 -55.4(9)
O3 P1 O4 C7 -159.9(8)
Ru1 P1 O4 C7 69.8(8)
O7 P2 O5 C8 -39.4(10)
O6 P2 O5 C8 65.1(11)
Ru1 P2 O5 C8 -166.6(9)
O5 P2 O6 C9B -32(2)
O7 P2 O6 C9B 73(2)
Ru1 P2 O6 C9B -160(2)
O5 P2 O6 C9A 69(3)
O7 P2 O6 C9A 174(3)
Ru1 P2 O6 C9A -59(3)
O5 P2 O7 C10 162.9(9)
O6 P2 O7 C10 52.0(10)
Ru1 P2 O7 C10 -72.6(9)
O10 P3 O8 C11 168.1(11)
O9 P3 O8 C11 60.0(12)
Ru2 P3 O8 C11 -67.2(12)
O10 P3 O9 C12 -57.7(12)
O8 P3 O9 C12 46.1(11)
Ru2 P3 O9 C12 175.5(10)
O9 P3 O10 C13 95(3)
O8 P3 O10 C13 -13(3)
Ru2 P3 O10 C13 -139(3)
O12 P4 O11 C14 49.7(9)
O13 P4 O11 C14 -51.4(9)
Ru2 P4 O11 C14 178.8(7)
O11 P4 O12 C15 -164.5(9)
O13 P4 O12 C15 -57.9(10)
Ru2 P4 O12 C15 75.8(10)
O11 P4 O13 C16 -58.2(9)
O12 P4 O13 C16 -162.0(8)
Ru2 P4 O13 C16 63.6(9)
S2 S1 C1 C4 -140.7(9)
Ru1 S1 C1 C4 106.2(9)
S2 S1 C1 C2 41.5(10)
Ru1 S1 C1 C2 -71.7(10)
C4 C1 C2 C3 -1.6(12)
S1 C1 C2 C3 176.5(9)
C1 C2 C3 O1 2.0(13)
C4 O1 C3 C2 -1.7(13)
C3 O1 C4 C1 0.6(12)
C2 C1 C4 O1 0.6(13)
S1 C1 C4 O1 -177.7(7)
P2 O6 C9A C9B -124(3)
P2 O6 C9B C9A 137(2)
Ru1 N1 C17 C18 -67(100)
Ru1 N2 C19 C20 31(71)
Ru1 N3 C21 C22 176(19)
Ru2 N4 C23 C24 67(44)
Ru2 N5 C25 C26 106(100)
Ru2 N6 C27 C28 -10(36)
F3 C29 S3 O16 -61.2(15)
F2 C29 S3 O16 178.8(13)
F1 C29 S3 O16 54.7(15)
F3 C29 S3 O14 59.8(15)
F2 C29 S3 O14 -60.2(15)
F1 C29 S3 O14 175.7(12)
F3 C29 S3 O15 178.6(13)
F2 C29 S3 O15 58.6(15)
F1 C29 S3 O15 -65.5(14)
F6 C30 S4 O18 -63.6(15)
F5 C30 S4 O18 56.4(14)
F4 C30 S4 O18 178.8(12)
F6 C30 S4 O19 62.9(14)
F5 C30 S4 O19 -177.1(11)
F4 C30 S4 O19 -54.7(13)
F6 C30 S4 O17 175.7(13)
F5 C30 S4 O17 -64.3(14)
F4 C30 S4 O17 58.1(14)
F8 C31 S5 O20 29(2)
F7 C31 S5 O20 165.0(18)
F9 C31 S5 O20 -73(2)
F8 C31 S5 O21 -171(2)
F7 C31 S5 O21 -36(2)
F9 C31 S5 O21 86(2)
F8 C31 S5 O22 -81(2)
F7 C31 S5 O22 54(2)
F9 C31 S5 O22 176(2)
